data_7155581
loop_
_publ_author_name
'Paikar, Arpita'
'Debnath, Mintu'
'Podder, Debasish'
'Sasmal, Supriya'
'Haldar, Debasish'

_publ_section_title
;
 Synthesis and structural investigation of
 2-aminomethyl-3-(4-methoxy-phenyl)-propionic acid containing peptide
 analogue of amyloidogenic AS(6-7) sequence: Inhibition of fibril
 formation
;
_journal_name_full 'Org. Biomol. Chem.'
_journal_paper_doi 10.1039/C7OB00797C
_journal_year 2017
_chemical_absolute_configuration unk
_chemical_formula_moiety 'C23 H36 N2 O6'
_chemical_formula_sum 'C23 H36 N2 O6'
_chemical_formula_weight 436.55
_space_group_crystal_system monoclinic
_space_group_IT_number 5
_space_group_name_Hall 'C 2y'
_space_group_name_H-M_alt 'C 1 2 1'
_symmetry_space_group_name_Hall 'C 2y'
_symmetry_space_group_name_H-M 'C 1 2 1'
_audit_update_record
;
2017-02-20 deposited with the CCDC.
2017-04-18 downloaded from the CCDC.
;
_cell_angle_alpha 90
_cell_angle_beta 104.585(6)
_cell_angle_gamma 90
_cell_formula_units_Z 8
_cell_length_a 18.8735(10)
_cell_length_b 9.5367(4)
_cell_length_c 27.4383(17)
_cell_measurement_reflns_used 4421
_cell_measurement_temperature 100.00(10)
_cell_measurement_theta_max 24.9870
_cell_measurement_theta_min 2.0930
_cell_volume 4779.5(5)
_diffrn_ambient_temperature 100.00(10)
_diffrn_measured_fraction_theta_full 1.000
_diffrn_measured_fraction_theta_max 0.767697
_diffrn_measurement_device 'four-circle diffractometer'
_diffrn_radiation_wavelength 0.71073
_diffrn_reflns_av_R_equivalents 0.0277
_diffrn_reflns_av_unetI/netI 0.0474
_diffrn_reflns_limit_h_max 22
_diffrn_reflns_limit_h_min -19
_diffrn_reflns_limit_k_max 11
_diffrn_reflns_limit_k_min -11
_diffrn_reflns_limit_l_max 32
_diffrn_reflns_limit_l_min -32
_diffrn_reflns_number 8577
_diffrn_reflns_theta_full 25.015557
_diffrn_reflns_theta_max 25.02
_diffrn_reflns_theta_min 2.17
_exptl_absorpt_coefficient_mu 0.087
_exptl_crystal_colour colourless
_exptl_crystal_density_diffrn 1.2133
_exptl_crystal_description needle
_exptl_crystal_F_000 1889.0224
_exptl_crystal_size_max 0.359
_exptl_crystal_size_mid 0.129
_exptl_crystal_size_min 0.125
_refine_diff_density_max 0.343778
_refine_diff_density_min -0.309707
_refine_diff_density_rms 0.082756
_refine_ls_abs_structure_details 'Flack, H. D. (1983). Acta Cryst. A39, 876-881.'
_refine_ls_abs_structure_Flack -0.0(10)
_refine_ls_d_res_high 0.840376
_refine_ls_d_res_low 9.394266
_refine_ls_goodness_of_fit_ref 1.166788
_refine_ls_hydrogen_treatment mixed
_refine_ls_matrix_type full
_refine_ls_number_constraints 110
_refine_ls_number_parameters 572
_refine_ls_number_reflns 6507
_refine_ls_number_restraints 0
_refine_ls_restrained_S_all 1.166788
_refine_ls_R_factor_all 0.050435
_refine_ls_R_factor_gt 0.046071
_refine_ls_shift/su_max 0.09
_refine_ls_shift/su_mean 0.0045
_refine_ls_structure_factor_coef Fsqd
_refine_ls_weighting_details 'w=1/[\s^2^(Fo^2^)+(0.1P)^2^] where P=(Fo^2^+2Fc^2^)/3'
_refine_ls_weighting_scheme calc
_refine_ls_wR_factor_ref 0.159827
_reflns_Friedel_coverage 0.504
_reflns_limit_h_max 22
_reflns_limit_h_min -22
_reflns_limit_k_max 11
_reflns_limit_k_min -11
_reflns_limit_l_max 32
_reflns_limit_l_min -32
_reflns_number_gt 6005
_reflns_number_total 6507
_reflns_threshold_expression I>=2u(I)
_cod_data_source_file c7ob00797c2.cif
_cod_data_source_block AALEUOMe
_cod_database_code 7155581

loop_
_space_group_symop_id
_space_group_symop_operation_xyz
1 x,y,z
2 -x,y,-z
3 x+1/2,y+1/2,z
4 -x+1/2,y+1/2,-z

loop_
_atom_site_label
_atom_site_type_symbol
_atom_site_fract_x
_atom_site_fract_y
_atom_site_fract_z
_atom_site_U_iso_or_equiv
_atom_site_adp_type
_atom_site_occupancy
_atom_site_refinement_flags_posn
O O -0.39964(12) -0.0381(2) -1.02057(8) 0.0214(5) Uani 1.000000 .
O1 O -0.38884(11) 0.0817(3) -0.83341(8) 0.0228(6) Uani 1.000000 .
O2 O -0.71315(11) -1.0625(3) -0.34856(8) 0.0215(5) Uani 1.000000 .
O3 O -0.33082(12) -0.4194(2) -0.47029(8) 0.0213(5) Uani 1.000000 .
O4 O -0.41216(13) -0.2410(3) -0.85528(9) 0.0267(6) Uani 1.000000 .
O5 O -0.41601(12) -0.3640(3) -0.28068(8) 0.0241(6) Uani 1.000000 .
N6 N -0.49707(13) -0.0191(3) -0.86904(9) 0.0168(6) Uani 1.000000 .
C7 C -0.44043(17) -0.2192(4) -0.81631(12) 0.0179(7) Uani 1.000000 .
C8 C -0.37285(16) 0.1331(4) -0.93295(12) 0.0180(7) Uani 1.000000 .
C9 C -0.59752(17) 0.2764(4) -0.91777(12) 0.0195(7) Uani 1.000000 .
C10 C -0.49654(16) -0.1000(3) -0.82456(11) 0.0173(7) Uani 1.000000 .
C11 C -0.57143(17) -0.1561(4) -0.82333(12) 0.0213(7) Uani 1.000000 .
C12 C -0.60413(18) -0.6408(4) -0.31170(13) 0.0260(8) Uani 1.000000 .
C13 C -0.44990(17) -0.9317(3) -0.40371(13) 0.0212(8) Uani 1.000000 .
C14 C -0.52877(15) -0.5690(4) -0.29740(11) 0.0183(7) Uani 1.000000 .
C15 C -0.42545(17) -0.3479(4) -1.03801(14) 0.0290(8) Uani 1.000000 .
C17 C -0.66632(18) -0.5324(5) -0.31821(14) 0.0339(9) Uani 1.000000 .
O18 O -0.34113(12) -0.2171(2) -0.97067(8) 0.0220(6) Uani 1.000000 .
O19 O -0.40214(11) -0.5926(3) -0.51589(8) 0.0208(5) Uani 1.000000 .
O1a O -0.72075(11) 0.4130(3) -0.84724(8) 0.0222(5) Uani 1.000000 .
O1b O -0.39362(11) -0.6868(3) -0.33320(8) 0.0221(5) Uani 1.000000 .
O1c O -0.42352(12) -0.2864(3) -0.77747(8) 0.0259(6) Uani 1.000000 .
O1d O -0.40709(12) -0.3749(3) -0.36027(8) 0.0234(5) Uani 1.000000 .
N1e N -0.34124(13) -0.6212(3) -0.43365(9) 0.0176(6) Uani 1.000000 .
N1f N -0.34943(13) -0.0110(3) -0.93659(10) 0.0176(6) Uani 1.000000 .
N1g N -0.49860(13) -0.5939(3) -0.38031(9) 0.0155(6) Uani 1.000000 .
C1h C -0.44090(16) 0.0668(4) -0.86985(11) 0.0155(7) Uani 1.000000 .
C1i C -0.44193(16) -0.6830(4) -0.37306(12) 0.0157(7) Uani 1.000000 .
C1j C -0.51763(17) -1.0521(4) -0.34757(11) 0.0192(7) Uani 1.000000 .
C1k C -0.64751(16) -1.0358(4) -0.35959(11) 0.0183(7) Uani 1.000000 .
C1l C -0.36196(15) -0.5481(4) -0.47693(11) 0.0157(7) Uani 1.000000 .
C1m C -0.51926(16) -0.9655(3) -0.38845(12) 0.0168(7) Uani 1.000000 .
C1n C -0.52650(16) 0.4093(3) -0.84972(12) 0.0176(7) Uani 1.000000 .
C1o C -0.44588(16) 0.1454(4) -0.91852(12) 0.0170(7) Uani 1.000000 .
C1p C -0.65573(16) 0.3893(4) -0.85980(11) 0.0175(7) Uani 1.000000 .
C1q C -0.36439(16) -0.7641(4) -0.42897(12) 0.0177(7) Uani 1.000000 .
C1r C -0.36651(15) -0.0845(4) -0.97949(11) 0.0169(7) Uani 1.000000 .
C1s C -0.58838(16) 0.4408(4) -0.83311(12) 0.0182(7) Uani 1.000000 .
C1t C -0.65968(17) 0.3060(4) -0.90199(12) 0.0192(7) Uani 1.000000 .
C1u C -0.52940(17) 0.3290(4) -0.89235(12) 0.0190(7) Uani 1.000000 .
C1v C -0.43794(17) -0.4075(4) -0.32251(12) 0.0185(7) Uani 1.000000 .
C1w C -0.65078(17) -0.9493(4) -0.40083(12) 0.0198(7) Uani 1.000000 .
C1x C -0.58792(17) -0.9141(4) -0.41508(12) 0.0198(7) Uani 1.000000 .
C1y C -0.58066(16) -1.0893(4) -0.33281(12) 0.0183(7) Uani 1.000000 .
C1z C -0.71157(17) -1.1342(4) -0.30295(13) 0.0273(9) Uani 1.000000 .
C20 C -0.43916(17) -0.7778(4) -0.41698(12) 0.0172(7) Uani 1.000000 .
C21 C -0.34257(17) -0.3167(4) -0.51130(12) 0.0200(7) Uani 1.000000 .
C22 C -0.71643(18) 0.4820(4) -0.80027(12) 0.0280(9) Uani 1.000000 .
C23 C -0.34580(18) -0.3181(4) -1.01223(12) 0.0220(8) Uani 1.000000 .
C24 C -0.29630(19) -0.1936(4) -0.48703(14) 0.0288(8) Uani 1.000000 .
C25 C -0.3102(2) -0.4485(4) -0.98457(15) 0.0379(10) Uani 1.000000 .
C26 C -0.46150(17) 0.3013(4) -0.91057(13) 0.0209(8) Uani 1.000000 .
C27 C -0.34020(18) -0.2966(4) -0.34565(14) 0.0286(8) Uani 1.000000 .
C28 C -0.30252(18) -0.2654(4) -1.04744(13) 0.0283(9) Uani 1.000000 .
C29 C -0.42299(17) -0.2750(4) -0.52755(14) 0.0299(9) Uani 1.000000 .
C2a C -0.50704(16) -0.4965(3) -0.34120(12) 0.0176(7) Uani 1.000000 .
C2b C -0.35317(19) -0.3424(4) -0.84773(15) 0.0311(9) Uani 1.000000 .
C2d C -0.31462(18) -0.3737(4) -0.55474(13) 0.0271(8) Uani 1.000000 .
C2e C -0.6108(2) -0.7478(4) -0.27270(16) 0.0360(10) Uani 1.000000 .
C1 C -0.63063(17) -0.0428(4) -0.82708(13) 0.0244(8) Uani 1.000000 .
C2 C -0.6076(2) 0.0709(4) -0.78743(15) 0.0372(10) Uani 1.000000 .
C3 C -0.7016(2) -0.1128(5) -0.82283(16) 0.0392(10) Uani 1.000000 .
H1n H -0.48139(16) 0.4434(3) -0.83157(12) 0.0211(8) Uiso 1.000000 R
H1s H -0.58470(16) 0.4955(4) -0.80452(12) 0.0218(8) Uiso 1.000000 R
H1t H -0.70458(17) 0.2699(4) -0.91968(12) 0.0230(9) Uiso 1.000000 R
H9 H -0.60113(17) 0.2201(4) -0.94597(12) 0.0234(9) Uiso 1.000000 R
H1y H -0.57790(16) -1.1488(4) -0.30553(12) 0.0219(8) Uiso 1.000000 R
H1j H -0.47275(17) -1.0868(4) -0.32927(11) 0.0230(9) Uiso 1.000000 R
H1x H -0.59104(17) -0.8555(4) -0.44265(12) 0.0237(9) Uiso 1.000000 R
H1w H -0.69575(17) -0.9147(4) -0.41902(12) 0.0238(9) Uiso 1.000000 R
H6 H -0.53341(13) -0.0259(3) -0.89513(9) 0.0202(7) Uiso 1.000000 R
H8a H -0.33545(16) 0.1820(4) -0.90802(12) 0.0216(8) Uiso 1.000000 R
H8b H -0.37728(16) 0.1791(4) -0.96510(12) 0.0216(8) Uiso 1.000000 R
H10 H -0.48120(16) -0.0363(3) -0.79579(11) 0.0207(8) Uiso 1.000000 R
H11a H -0.58756(17) -0.2215(4) -0.85099(12) 0.0255(9) Uiso 1.000000 R
H11b H -0.56677(17) -0.2079(4) -0.79224(12) 0.0255(9) Uiso 1.000000 R
H12 H -0.60917(18) -0.6893(4) -0.34388(13) 0.0312(10) Uiso 1.000000 R
H13a H -0.40868(17) -0.9590(3) -0.37641(13) 0.0255(9) Uiso 1.000000 R
H13b H -0.44846(17) -0.9890(3) -0.43263(13) 0.0255(9) Uiso 1.000000 R
H14a H -0.52872(15) -0.5000(4) -0.27143(11) 0.0219(8) Uiso 1.000000 R
H14b H -0.49198(15) -0.6388(4) -0.28318(11) 0.0219(8) Uiso 1.000000 R
H15a H -0.4482(4) -0.394(2) -1.0148(3) 0.0435(13) Uiso 1.000000 G
H15b H -0.4504(4) -0.2613(5) -1.0488(8) 0.0435(13) Uiso 1.000000 G
H15c H -0.42810(18) -0.407(2) -1.0667(6) 0.0435(13) Uiso 1.000000 G
H17a H -0.6632(9) -0.486(2) -0.2867(3) 0.0508(14) Uiso 1.000000 G
H17b H -0.6618(9) -0.4646(17) -0.3431(7) 0.0508(14) Uiso 1.000000 G
H17c H -0.71270(18) -0.5792(6) -0.3289(10) 0.0508(14) Uiso 1.000000 G
H1e H -0.31314(13) -0.5814(3) -0.40779(9) 0.0212(7) Uiso 1.000000 R
H1f H -0.32340(13) -0.0508(3) -0.90992(10) 0.0211(7) Uiso 1.000000 R
H1g H -0.53078(13) -0.5942(3) -0.40876(9) 0.0186(7) Uiso 1.000000 R
H1o H -0.48532(16) 0.1060(4) -0.94533(12) 0.0204(8) Uiso 1.000000 R
H1qa H -0.36618(16) -0.8132(4) -0.46022(12) 0.0212(8) Uiso 1.000000 R
H1qb H -0.32792(16) -0.8102(4) -0.40256(12) 0.0212(8) Uiso 1.000000 R
H1za H -0.6904(12) -1.2254(11) -0.3037(4) 0.0410(13) Uiso 1.000000 G
H1zb H -0.6827(11) -1.0818(13) -0.27508(14) 0.0410(13) Uiso 1.000000 G
H1zc H -0.7606(2) -1.144(2) -0.2992(5) 0.0410(13) Uiso 1.000000 G
H20 H -0.47782(17) -0.7506(4) -0.44658(12) 0.0206(8) Uiso 1.000000 R
H22a H -0.6939(12) 0.5722(11) -0.8004(3) 0.0419(13) Uiso 1.000000 G
H22b H -0.7648(2) 0.494(2) -0.7956(5) 0.0419(13) Uiso 1.000000 G
H22c H -0.6877(11) 0.4263(13) -0.77328(13) 0.0419(13) Uiso 1.000000 G
H24a H -0.3121(9) -0.1631(16) -0.4581(5) 0.0431(13) Uiso 1.000000 G
H24b H -0.2459(2) -0.2215(8) -0.4768(8) 0.0431(13) Uiso 1.000000 G
H24c H -0.3016(10) -0.1180(10) -0.5108(3) 0.0431(13) Uiso 1.000000 G
H25a H -0.3377(9) -0.4792(17) -0.9615(7) 0.0569(15) Uiso 1.000000 G
H25b H -0.3094(13) -0.5216(10) -1.00849(17) 0.0569(15) Uiso 1.000000 G
H25c H -0.2610(5) -0.4270(9) -0.9663(8) 0.0569(15) Uiso 1.000000 G
H26a H -0.41966(17) 0.3405(4) -0.88634(13) 0.0250(9) Uiso 1.000000 R
H26b H -0.46615(17) 0.3505(4) -0.94217(13) 0.0250(9) Uiso 1.000000 R
H27a H -0.3225(8) -0.277(2) -0.3748(2) 0.0429(13) Uiso 1.000000 G
H27b H -0.3490(3) -0.2099(13) -0.3304(9) 0.0429(13) Uiso 1.000000 G
H27c H -0.3043(5) -0.3502(12) -0.3220(7) 0.0429(13) Uiso 1.000000 G
H28a H -0.3047(12) -0.3327(13) -1.0738(6) 0.0425(13) Uiso 1.000000 G
H28b H -0.3227(9) -0.1779(14) -1.0619(7) 0.0425(13) Uiso 1.000000 G
H28c H -0.2525(4) -0.252(3) -1.0292(2) 0.0425(13) Uiso 1.000000 G
H29a H -0.4517(2) -0.3542(9) -0.5426(9) 0.0448(14) Uiso 1.000000 G
H29b H -0.4389(4) -0.244(3) -0.4987(2) 0.0448(14) Uiso 1.000000 G
H29c H -0.4291(3) -0.200(2) -0.5516(8) 0.0448(14) Uiso 1.000000 G
H2a H -0.54689(16) -0.4323(3) -0.35665(12) 0.0211(8) Uiso 1.000000 R
H2ba H -0.3369(10) -0.351(2) -0.8781(3) 0.0466(13) Uiso 1.000000 G
H2bb H -0.3132(6) -0.3118(14) -0.8207(7) 0.0466(13) Uiso 1.000000 G
H2bc H -0.3704(4) -0.4318(8) -0.8394(9) 0.0466(13) Uiso 1.000000 G
H2da H -0.2656(5) -0.408(2) -0.54216(17) 0.0407(12) Uiso 1.000000 G
H2db H -0.3457(8) -0.4488(17) -0.5708(6) 0.0407(12) Uiso 1.000000 G
H2dc H -0.3149(13) -0.3002(8) -0.5787(5) 0.0407(12) Uiso 1.000000 G
H2ea H -0.5726(9) -0.8162(16) -0.2693(7) 0.0540(14) Uiso 1.000000 G
H2eb H -0.6066(15) -0.7019(6) -0.2410(3) 0.0540(14) Uiso 1.000000 G
H2ec H -0.6576(6) -0.793(2) -0.2830(5) 0.0540(14) Uiso 1.000000 G
H1 H -0.63941(17) 0.0012(4) -0.86035(13) 0.0292(9) Uiso 1.000000 R
H2b H -0.5937(14) 0.0287(5) -0.75464(17) 0.0558(15) Uiso 1.000000 G
H2c H -0.5667(10) 0.1216(18) -0.7935(6) 0.0558(15) Uiso 1.000000 G
H2d H -0.6477(5) 0.1341(16) -0.7891(7) 0.0558(15) Uiso 1.000000 G
H3a H -0.7137(9) -0.188(2) -0.8469(8) 0.0588(15) Uiso 1.000000 G
H3b H -0.6953(5) -0.150(3) -0.7895(4) 0.0588(15) Uiso 1.000000 G
H3c H -0.7405(4) -0.0450(8) -0.8295(11) 0.0588(15) Uiso 1.000000 G

loop_
_atom_site_aniso_label
_atom_site_aniso_U_11
_atom_site_aniso_U_22
_atom_site_aniso_U_33
_atom_site_aniso_U_12
_atom_site_aniso_U_13
_atom_site_aniso_U_23
O 0.0249(12) 0.0199(12) 0.0180(11) 0.0034(11) 0.0030(9) -0.0004(11)
O1 0.0195(11) 0.0320(14) 0.0167(11) -0.0011(11) 0.0040(9) -0.0022(12)
O2 0.0134(10) 0.0322(14) 0.0201(11) -0.0019(10) 0.0061(8) 0.0032(12)
O3 0.0234(11) 0.0182(12) 0.0193(11) -0.0060(10) -0.0004(9) 0.0049(11)
O4 0.0359(14) 0.0217(13) 0.0261(13) 0.0124(12) 0.0143(11) 0.0046(12)
O5 0.0241(12) 0.0270(13) 0.0202(12) -0.0054(11) 0.0039(9) -0.0063(12)
N6 0.0175(13) 0.0167(14) 0.0156(13) -0.0017(12) 0.0029(10) 0.0021(13)
C7 0.0184(16) 0.0157(16) 0.0193(17) -0.0023(14) 0.0040(13) -0.0031(15)
C8 0.0192(15) 0.0146(16) 0.0220(16) -0.0009(15) 0.0085(13) -0.0034(16)
C9 0.0260(17) 0.0151(17) 0.0172(15) 0.0032(15) 0.0053(13) 0.0001(15)
C10 0.0189(15) 0.0184(17) 0.0149(14) 0.0001(14) 0.0049(12) 0.0003(15)
C11 0.0263(17) 0.0201(17) 0.0186(16) 0.0044(15) 0.0081(13) 0.0073(15)
C12 0.0251(16) 0.0307(19) 0.0245(17) -0.0075(16) 0.0105(14) -0.0114(17)
C13 0.0204(16) 0.0161(17) 0.0302(18) 0.0023(15) 0.0121(14) 0.0015(16)
C14 0.0179(15) 0.0194(16) 0.0167(14) -0.0001(14) 0.0027(12) -0.0024(15)
C15 0.0249(17) 0.0228(19) 0.040(2) -0.0048(17) 0.0088(15) -0.0073(19)
C17 0.0233(18) 0.042(2) 0.037(2) -0.0005(18) 0.0093(15) 0.004(2)
O18 0.0299(13) 0.0192(13) 0.0160(11) 0.0060(11) 0.0039(9) -0.0044(11)
O19 0.0204(11) 0.0223(13) 0.0180(11) -0.0059(11) 0.0016(9) -0.0005(11)
O1a 0.0154(10) 0.0301(14) 0.0227(11) 0.0011(10) 0.0076(9) -0.0041(12)
O1b 0.0166(11) 0.0271(13) 0.0213(12) 0.0008(11) 0.0023(9) 0.0015(12)
O1c 0.0270(12) 0.0287(14) 0.0211(12) 0.0066(12) 0.0043(9) 0.0068(12)
O1d 0.0248(12) 0.0249(13) 0.0221(11) -0.0080(11) 0.0087(10) -0.0017(12)
N1e 0.0183(13) 0.0191(15) 0.0137(13) -0.0039(12) 0.0008(10) 0.0004(13)
N1f 0.0202(13) 0.0173(14) 0.0145(13) 0.0059(12) 0.0030(10) -0.0007(13)
N1g 0.0148(12) 0.0176(14) 0.0131(12) 0.0019(12) 0.0016(10) -0.0015(12)
C1h 0.0146(15) 0.0191(17) 0.0140(15) 0.0035(14) 0.0060(12) -0.0012(15)
C1i 0.0130(14) 0.0150(16) 0.0203(17) -0.0020(14) 0.0064(12) 0.0058(15)
C1j 0.0174(15) 0.0210(18) 0.0179(15) 0.0005(14) 0.0025(12) -0.0019(15)
C1k 0.0173(15) 0.0179(17) 0.0199(15) -0.0041(14) 0.0051(12) -0.0051(16)
C1l 0.0125(14) 0.0174(17) 0.0193(16) -0.0023(14) 0.0082(12) -0.0005(15)
C1m 0.0193(15) 0.0112(15) 0.0207(16) -0.0040(14) 0.0064(13) -0.0061(15)
C1n 0.0162(15) 0.0129(15) 0.0221(16) -0.0005(14) 0.0021(12) 0.0011(15)
C1o 0.0156(14) 0.0159(16) 0.0197(16) 0.0014(14) 0.0050(12) 0.0022(16)
C1p 0.0170(14) 0.0179(17) 0.0177(15) 0.0047(14) 0.0044(12) 0.0039(15)
C1q 0.0179(15) 0.0183(17) 0.0181(15) 0.0014(15) 0.0068(12) 0.0026(16)
C1r 0.0163(15) 0.0162(17) 0.0183(16) 0.0000(14) 0.0043(12) -0.0007(15)
C1s 0.0197(15) 0.0186(17) 0.0165(15) 0.0001(14) 0.0049(12) -0.0009(15)
C1t 0.0171(15) 0.0202(17) 0.0182(16) -0.0025(14) 0.0005(12) 0.0008(15)
C1u 0.0217(16) 0.0130(15) 0.0246(17) 0.0031(15) 0.0098(13) 0.0061(15)
C1v 0.0183(15) 0.0153(16) 0.0218(17) 0.0041(14) 0.0049(13) -0.0006(16)
C1w 0.0189(15) 0.0170(17) 0.0218(17) -0.0008(14) 0.0017(13) -0.0011(16)
C1x 0.0257(17) 0.0167(17) 0.0180(15) -0.0038(15) 0.0073(13) 0.0024(15)
C1y 0.0192(15) 0.0157(16) 0.0198(15) -0.0037(14) 0.0048(12) -0.0002(15)
C1z 0.0196(16) 0.038(2) 0.0271(18) -0.0006(16) 0.0100(14) 0.0094(18)
C20 0.0167(15) 0.0184(16) 0.0170(15) -0.0006(14) 0.0052(12) 0.0011(16)
C21 0.0182(15) 0.0203(18) 0.0213(16) 0.0007(14) 0.0043(13) 0.0074(16)
C22 0.0218(17) 0.040(2) 0.0225(16) 0.0004(17) 0.0066(13) -0.0089(18)
C23 0.0249(17) 0.0158(17) 0.0243(17) 0.0027(15) 0.0042(13) -0.0072(16)
C24 0.0338(19) 0.0217(18) 0.0295(18) -0.0085(17) 0.0055(15) 0.0068(18)
C25 0.050(2) 0.023(2) 0.035(2) 0.009(2) -0.0007(18) -0.0084(19)
C26 0.0242(17) 0.0161(17) 0.0246(17) 0.0002(15) 0.0104(14) 0.0001(16)
C27 0.0256(17) 0.0233(19) 0.039(2) -0.0075(16) 0.0115(15) -0.0063(19)
C28 0.0226(17) 0.032(2) 0.0320(18) -0.0009(17) 0.0102(14) -0.0159(19)
C29 0.0231(18) 0.0222(19) 0.043(2) 0.0058(16) 0.0066(15) 0.0053(19)
C2a 0.0158(14) 0.0165(17) 0.0199(16) 0.0011(14) 0.0037(12) -0.0022(15)
C2b 0.036(2) 0.0221(19) 0.040(2) 0.0074(18) 0.0197(17) -0.0001(19)
C2d 0.0255(17) 0.030(2) 0.0290(18) 0.0026(17) 0.0124(14) 0.0074(19)
C2e 0.032(2) 0.030(2) 0.049(2) -0.0077(18) 0.0159(17) -0.001(2)
C1 0.0241(17) 0.0234(18) 0.0288(17) 0.0081(15) 0.0126(14) 0.0077(17)
C2 0.045(2) 0.029(2) 0.041(2) 0.014(2) 0.0162(18) 0.005(2)
C3 0.032(2) 0.041(2) 0.051(2) 0.007(2) 0.0224(18) 0.010(2)

loop_
_atom_type_symbol
_atom_type_scat_dispersion_real
_atom_type_scat_dispersion_imag
_atom_type_scat_source
_atom_type_scat_dispersion_source
H 0.00000 0.00000 'International Tables Volume C Table 6.1.1.4 (pp. 500-502)' 'Henke, Gullikson and Davis, At. Data and Nucl. Data Tables, 1993, 54, 2'
C 0.00347 0.00161 'International Tables Volume C Table 6.1.1.4 (pp. 500-502)' 'Henke, Gullikson and Davis, At. Data and Nucl. Data Tables, 1993, 54, 2'
O 0.01158 0.00611 'International Tables Volume C Table 6.1.1.4 (pp. 500-502)' 'Henke, Gullikson and Davis, At. Data and Nucl. Data Tables, 1993, 54, 2'
N 0.00653 0.00323 'International Tables Volume C Table 6.1.1.4 (pp. 500-502)' 'Henke, Gullikson and Davis, At. Data and Nucl. Data Tables, 1993, 54, 2'

loop_
_geom_angle_atom_site_label_1
_geom_angle_atom_site_label_2
_geom_angle_atom_site_label_3
_geom_angle
C1z O2 C1k 117.7(2)
C21 O3 C1l 121.7(2)
C2b O4 C7 116.1(3)
C1h N6 C10 120.2(2)
H6 N6 C10 119.92(15)
H6 N6 C1h 119.92(16)
C10 C7 O4 113.6(3)
O1c C7 O4 123.7(3)
O1c C7 C10 122.7(3)
C1o C8 N1f 113.5(3)
H8a C8 N1f 108.86(16)
H8a C8 C1o 108.86(17)
H8b C8 N1f 108.86(17)
H8b C8 C1o 108.86(17)
H8b C8 H8a 107.7
C1u C9 C1t 121.4(3)
H9 C9 C1t 119.32(19)
H9 C9 C1u 119.32(19)
C7 C10 N6 112.3(2)
C11 C10 N6 113.5(2)
C11 C10 C7 110.3(3)
H10 C10 N6 106.75(17)
H10 C10 C7 106.75(16)
H10 C10 C11 106.75(17)
C1 C11 C10 114.5(3)
H11a C11 C10 108.64(17)
H11a C11 C1 108.64(18)
H11b C11 C10 108.64(16)
H11b C11 C1 108.64(18)
H11b C11 H11a 107.6
C17 C12 C14 111.1(3)
C2e C12 C14 111.0(3)
C2e C12 C17 109.8(3)
H12 C12 C14 108.30(17)
H12 C12 C17 108.30(19)
H12 C12 C2e 108.3(2)
C20 C13 C1m 116.5(3)
H13a C13 C1m 108.17(18)
H13a C13 C20 108.17(18)
H13b C13 C1m 108.17(18)
H13b C13 C20 108.17(18)
H13b C13 H13a 107.3
C2a C14 C12 114.5(2)
H14a C14 C12 108.64(18)
H14a C14 C2a 108.64(17)
H14b C14 C12 108.64(19)
H14b C14 C2a 108.64(16)
H14b C14 H14a 107.6
H15a C15 C23 109.5
H15b C15 C23 109.5
H15b C15 H15a 109.5
H15c C15 C23 109.5
H15c C15 H15a 109.5
H15c C15 H15b 109.5
H17a C17 C12 109.5
H17b C17 C12 109.5
H17b C17 H17a 109.5
H17c C17 C12 109.5
H17c C17 H17a 109.5
H17c C17 H17b 109.5
C23 O18 C1r 121.4(2)
C22 O1a C1p 116.7(2)
C27 O1d C1v 115.2(3)
C1q N1e C1l 122.6(3)
H1e N1e C1l 118.70(17)
H1e N1e C1q 118.70(17)
C1r N1f C8 123.1(3)
H1f N1f C8 118.47(17)
H1f N1f C1r 118.47(17)
C2a N1g C1i 121.7(2)
H1g N1g C1i 119.16(17)
H1g N1g C2a 119.16(15)
N6 C1h O1 122.2(3)
C1o C1h O1 121.6(3)
C1o C1h N6 116.2(2)
N1g C1i O1b 122.3(3)
C20 C1i O1b 121.3(3)
C20 C1i N1g 116.4(3)
C1y C1j C1m 122.6(3)
H1j C1j C1m 118.69(18)
H1j C1j C1y 118.69(19)
C1w C1k O2 115.6(3)
C1y C1k O2 124.5(3)
C1y C1k C1w 119.8(3)
O19 C1l O3 125.9(3)
N1e C1l O3 109.3(2)
N1e C1l O19 124.8(3)
C1j C1m C13 120.6(3)
C1x C1m C13 122.2(3)
C1x C1m C1j 117.2(3)
C1u C1n C1s 122.5(3)
H1n C1n C1s 118.74(18)
H1n C1n C1u 118.74(17)
C1h C1o C8 109.3(2)
C26 C1o C8 109.1(3)
C26 C1o C1h 108.9(3)
H1o C1o C8 109.85(17)
H1o C1o C1h 109.85(16)
H1o C1o C26 109.85(18)
C1s C1p O1a 124.6(3)
C1t C1p O1a 116.0(3)
C1t C1p C1s 119.4(3)
C20 C1q N1e 114.5(3)
H1qa C1q N1e 108.65(17)
H1qa C1q C20 108.65(17)
H1qb C1q N1e 108.65(16)
H1qb C1q C20 108.65(17)
H1qb C1q H1qa 107.6
O18 C1r O 125.3(3)
N1f C1r O 125.0(3)
N1f C1r O18 109.7(3)
C1p C1s C1n 119.0(3)
H1s C1s C1n 120.49(18)
H1s C1s C1p 120.49(19)
C1p C1t C9 120.5(3)
H1t C1t C9 119.77(19)
H1t C1t C1p 119.77(18)
C1n C1u C9 117.2(3)
C26 C1u C9 121.6(3)
C26 C1u C1n 121.2(3)
O1d C1v O5 123.2(3)
C2a C1v O5 125.1(3)
C2a C1v O1d 111.5(3)
C1x C1w C1k 120.7(3)
H1w C1w C1k 119.67(18)
H1w C1w C1x 119.67(19)
C1w C1x C1m 120.9(3)
H1x C1x C1m 119.56(19)
H1x C1x C1w 119.56(19)
C1k C1y C1j 118.7(3)
H1y C1y C1j 120.63(19)
H1y C1y C1k 120.63(19)
H1za C1z O2 109.5
H1zb C1z O2 109.5
H1zb C1z H1za 109.5
H1zc C1z O2 109.5
H1zc C1z H1za 109.5
H1zc C1z H1zb 109.5
C1i C20 C13 110.3(3)
C1q C20 C13 108.4(3)
C1q C20 C1i 109.7(3)
H20 C20 C13 109.47(18)
H20 C20 C1i 109.47(16)
H20 C20 C1q 109.47(16)
C24 C21 O3 102.8(2)
C29 C21 O3 110.3(3)
C29 C21 C24 110.4(3)
C2d C21 O3 110.3(3)
C2d C21 C24 110.3(3)
C2d C21 C29 112.4(3)
H22a C22 O1a 109.5
H22b C22 O1a 109.5
H22b C22 H22a 109.5
H22c C22 O1a 109.5
H22c C22 H22a 109.5
H22c C22 H22b 109.5
O18 C23 C15 109.9(3)
C25 C23 C15 109.9(3)
C25 C23 O18 102.4(2)
C28 C23 C15 113.5(3)
C28 C23 O18 110.0(3)
C28 C23 C25 110.5(3)
H24a C24 C21 109.5
H24b C24 C21 109.5
H24b C24 H24a 109.5
H24c C24 C21 109.5
H24c C24 H24a 109.5
H24c C24 H24b 109.5
H25a C25 C23 109.5
H25b C25 C23 109.5
H25b C25 H25a 109.5
H25c C25 C23 109.5
H25c C25 H25a 109.5
H25c C25 H25b 109.5
C1u C26 C1o 115.1(3)
H26a C26 C1o 108.50(18)
H26a C26 C1u 108.50(18)
H26b C26 C1o 108.50(18)
H26b C26 C1u 108.50(18)
H26b C26 H26a 107.5
H27a C27 O1d 109.5
H27b C27 O1d 109.5
H27b C27 H27a 109.5
H27c C27 O1d 109.5
H27c C27 H27a 109.5
H27c C27 H27b 109.5
H28a C28 C23 109.5
H28b C28 C23 109.5
H28b C28 H28a 109.5
H28c C28 C23 109.5
H28c C28 H28a 109.5
H28c C28 H28b 109.5
H29a C29 C21 109.5
H29b C29 C21 109.5
H29b C29 H29a 109.5
H29c C29 C21 109.5
H29c C29 H29a 109.5
H29c C29 H29b 109.5
N1g C2a C14 113.0(3)
C1v C2a C14 111.2(2)
C1v C2a N1g 111.0(2)
H2a C2a C14 107.10(16)
H2a C2a N1g 107.10(15)
H2a C2a C1v 107.10(17)
H2ba C2b O4 109.5
H2bb C2b O4 109.5
H2bb C2b H2ba 109.5
H2bc C2b O4 109.5
H2bc C2b H2ba 109.5
H2bc C2b H2bb 109.5
H2da C2d C21 109.5
H2db C2d C21 109.5
H2db C2d H2da 109.5
H2dc C2d C21 109.5
H2dc C2d H2da 109.5
H2dc C2d H2db 109.5
H2ea C2e C12 109.5
H2eb C2e C12 109.5
H2eb C2e H2ea 109.5
H2ec C2e C12 109.5
H2ec C2e H2ea 109.5
H2ec C2e H2eb 109.5
C2 C1 C11 112.4(3)
C3 C1 C11 108.9(3)
C3 C1 C2 110.9(3)
H1 C1 C11 108.21(18)
H1 C1 C2 108.2(2)
H1 C1 C3 108.2(2)
H2b C2 C1 109.5
H2c C2 C1 109.5
H2c C2 H2b 109.5
H2d C2 C1 109.5
H2d C2 H2b 109.5
H2d C2 H2c 109.5
H3a C3 C1 109.5
H3b C3 C1 109.5
H3b C3 H3a 109.5
H3c C3 C1 109.5
H3c C3 H3a 109.5
H3c C3 H3b 109.5

loop_
_geom_bond_atom_site_label_1
_geom_bond_atom_site_label_2
_geom_bond_distance
O C1r 1.226(4)
O1 C1h 1.221(4)
O2 C1k 1.371(4)
O2 C1z 1.420(4)
O3 C1l 1.353(4)
O3 C21 1.466(4)
O4 C7 1.326(4)
O4 C2b 1.450(4)
O5 C1v 1.192(4)
N6 C10 1.442(4)
N6 C1h 1.345(4)
N6 H6 0.8600
C7 C10 1.531(4)
C7 O1c 1.215(4)
C8 N1f 1.455(4)
C8 C1o 1.531(4)
C8 H8a 0.9700
C8 H8b 0.9700
C9 C1t 1.378(4)
C9 C1u 1.393(4)
C9 H9 0.9300
C10 C11 1.520(4)
C10 H10 0.9800
C11 C1 1.540(5)
C11 H11a 0.9700
C11 H11b 0.9700
C12 C14 1.538(4)
C12 C17 1.540(5)
C12 C2e 1.506(5)
C12 H12 0.9800
C13 C1m 1.506(4)
C13 C20 1.538(5)
C13 H13a 0.9700
C13 H13b 0.9700
C14 C2a 1.529(4)
C14 H14a 0.9700
C14 H14b 0.9700
C15 C23 1.518(4)
C15 H15a 0.9600
C15 H15b 0.9600
C15 H15c 0.9600
C17 H17a 0.9600
C17 H17b 0.9600
C17 H17c 0.9600
O18 C1r 1.352(4)
O18 C23 1.478(4)
O19 C1l 1.220(4)
O1a C1p 1.374(4)
O1a C22 1.431(4)
O1b C1i 1.236(4)
O1d C1v 1.346(4)
O1d C27 1.434(4)
N1e C1l 1.348(4)
N1e C1q 1.447(4)
N1e H1e 0.8600
N1f C1r 1.338(4)
N1f H1f 0.8600
N1g C1i 1.341(4)
N1g C2a 1.458(4)
N1g H1g 0.8600
C1h C1o 1.513(4)
C1i C20 1.518(5)
C1j C1m 1.387(5)
C1j C1y 1.396(4)
C1j H1j 0.9300
C1k C1w 1.389(5)
C1k C1y 1.387(4)
C1m C1x 1.406(4)
C1n C1s 1.389(4)
C1n C1u 1.388(4)
C1n H1n 0.9300
C1o C26 1.542(5)
C1o H1o 0.9800
C1p C1s 1.387(4)
C1p C1t 1.391(5)
C1q C20 1.533(4)
C1q H1qa 0.9700
C1q H1qb 0.9700
C1s H1s 0.9300
C1t H1t 0.9300
C1u C26 1.512(4)
C1v C2a 1.532(4)
C1w C1x 1.381(4)
C1w H1w 0.9300
C1x H1x 0.9300
C1y H1y 0.9300
C1z H1za 0.9600
C1z H1zb 0.9600
C1z H1zc 0.9600
C20 H20 0.9800
C21 C24 1.514(5)
C21 C29 1.523(4)
C21 C2d 1.520(5)
C22 H22a 0.9600
C22 H22b 0.9600
C22 H22c 0.9600
C23 C25 1.523(5)
C23 C28 1.500(5)
C24 H24a 0.9600
C24 H24b 0.9600
C24 H24c 0.9600
C25 H25a 0.9600
C25 H25b 0.9600
C25 H25c 0.9600
C26 H26a 0.9700
C26 H26b 0.9700
C27 H27a 0.9600
C27 H27b 0.9600
C27 H27c 0.9600
C28 H28a 0.9600
C28 H28b 0.9600
C28 H28c 0.9600
C29 H29a 0.9600
C29 H29b 0.9600
C29 H29c 0.9600
C2a H2a 0.9800
C2b H2ba 0.9600
C2b H2bb 0.9600
C2b H2bc 0.9600
C2d H2da 0.9600
C2d H2db 0.9600
C2d H2dc 0.9600
C2e H2ea 0.9600
C2e H2eb 0.9600
C2e H2ec 0.9600
C1 C2 1.519(5)
C1 C3 1.528(5)
C1 H1 0.9800
C2 H2b 0.9600
C2 H2c 0.9600
C2 H2d 0.9600
C3 H3a 0.9600
C3 H3b 0.9600
C3 H3c 0.9600
